data_1508179
loop_
_publ_author_name
'Moerdyk, Jonathan P.'
'Bielawski, Christopher W.'

_publ_section_title
;
 Diamidocarbenes as versatile and reversible [2 + 1] cycloaddition
 reagents.
;
_journal_issue 4
_journal_name_full 'Nature chemistry'
_journal_page_first 275
_journal_page_last 280
_journal_paper_doi 10.1038/nchem.1267
_journal_volume 4
_journal_year 2012
_chemical_formula_moiety 6,10-dimesityl-2,8,8-trimethyl-1-oxa-6,10-diazaspiro[4.5]dec-2-ene-7,9-dione
_chemical_formula_sum 'C28 H34 N2 O3'
_chemical_formula_weight 446.57
_chemical_name_common DACMethylvinylketone
_chemical_name_systematic
; 
?
;
_space_group_IT_number 2
_symmetry_cell_setting triclinic
_symmetry_space_group_name_Hall '-P 1'
_symmetry_space_group_name_H-M 'P -1'
_atom_sites_solution_hydrogens geom
_atom_sites_solution_primary direct
_atom_sites_solution_secondary difmap
_audit_creation_method SHELXL-97
_cell_angle_alpha 85.453(2)
_cell_angle_beta 81.396(2)
_cell_angle_gamma 80.662(2)
_cell_formula_units_Z 2
_cell_length_a 8.1786(9)
_cell_length_b 10.2957(11)
_cell_length_c 14.8635(16)
_cell_measurement_temperature 150(2)
_cell_volume 1219.1(2)
_computing_cell_refinement 'CrystalClear (Rigaku Inc., 2008)'
_computing_data_collection 'CrystalClear (Rigaku Inc., 2008)'
_computing_data_reduction 'CrystalClear (Rigaku Inc., 2008)'
_computing_structure_refinement 'SHELXL-97 (Sheldrick, 1997)'
_computing_structure_solution 'SHELXS-97 (Sheldrick, 1990)'
_diffrn_ambient_temperature 150(2)
_diffrn_measured_fraction_theta_full 0.996
_diffrn_measured_fraction_theta_max 0.996
_diffrn_measurement_device_type 'CCD area detector'
_diffrn_measurement_method 'phi and omega scans'
_diffrn_radiation_monochromator graphite
_diffrn_radiation_source 'fine-focus sealed tube'
_diffrn_radiation_type MoK\a
_diffrn_radiation_wavelength 0.71075
_diffrn_reflns_av_R_equivalents 0.0451
_diffrn_reflns_av_sigmaI/netI 0.0682
_diffrn_reflns_limit_h_max 9
_diffrn_reflns_limit_h_min -9
_diffrn_reflns_limit_k_max 12
_diffrn_reflns_limit_k_min -12
_diffrn_reflns_limit_l_max 15
_diffrn_reflns_limit_l_min -17
_diffrn_reflns_number 8150
_diffrn_reflns_theta_full 25.00
_diffrn_reflns_theta_max 25.00
_diffrn_reflns_theta_min 3.07
_exptl_absorpt_coefficient_mu 0.079
_exptl_absorpt_correction_type none
_exptl_absorpt_process_details none
_exptl_crystal_colour colorless
_exptl_crystal_density_diffrn 1.217
_exptl_crystal_density_method 'not measured'
_exptl_crystal_description plates
_exptl_crystal_F_000 480
_exptl_crystal_size_max 0.38
_exptl_crystal_size_mid 0.21
_exptl_crystal_size_min 0.02
_refine_diff_density_max 0.213
_refine_diff_density_min -0.270
_refine_diff_density_rms 0.050
_refine_ls_extinction_method none
_refine_ls_goodness_of_fit_ref 1.006
_refine_ls_hydrogen_treatment constr
_refine_ls_matrix_type full
_refine_ls_number_parameters 307
_refine_ls_number_reflns 4278
_refine_ls_number_restraints 0
_refine_ls_restrained_S_all 1.006
_refine_ls_R_factor_all 0.0759
_refine_ls_R_factor_gt 0.0528
_refine_ls_shift/su_max 0.006
_refine_ls_shift/su_mean 0.000
_refine_ls_structure_factor_coef Fsqd
_refine_ls_weighting_details 'calc w=1/[\s^2^(Fo^2^)+(0.0717P)^2^+0.1838P] where P=(Fo^2^+2Fc^2^)/3'
_refine_ls_weighting_scheme calc
_refine_ls_wR_factor_gt 0.1294
_refine_ls_wR_factor_ref 0.1460
_reflns_number_gt 3188
_reflns_number_total 4278
_reflns_threshold_expression >2sigma(I)
_cod_data_source_file nchem.1267-s7.cif
_cod_data_source_block DACMevinylketone/3a
_cod_depositor_comments
;
The following automatic conversions were performed:

'_symmetry_cell_setting' value 'Triclinic' changed to 'triclinic'
according to /home/saulius/struct/CIF-dictionaries/cif_core.dic
dictionary named 'cif_core.dic' version 2.4.1 from 2010-06-29.

Automatic conversion script
Id: cif_fix_values 1891 2012-01-12 08:04:46Z andrius 
;
_cod_original_sg_symbol_H-M P-1
_cod_database_code 1508179

loop_
_symmetry_equiv_pos_as_xyz
'x, y, z'
'-x, -y, -z'

loop_
_atom_site_label
_atom_site_type_symbol
_atom_site_fract_x
_atom_site_fract_y
_atom_site_fract_z
_atom_site_U_iso_or_equiv
_atom_site_adp_type
_atom_site_occupancy
_atom_site_symmetry_multiplicity
_atom_site_calc_flag
_atom_site_refinement_flags
O1 O 0.1377(2) -0.24834(15) 0.43818(10) 0.0388(4) Uani 1 1 d .
N1 N 0.2206(2) -0.34124(16) 0.30335(10) 0.0239(4) Uani 1 1 d .
C1 C 0.2112(2) -0.33844(19) 0.20521(13) 0.0233(5) Uani 1 1 d .
O2 O 0.14333(18) 0.01445(13) 0.16998(9) 0.0310(4) Uani 1 1 d .
N2 N 0.22058(19) -0.20562(15) 0.16460(10) 0.0216(4) Uani 1 1 d .
C2 C 0.1448(2) -0.2388(2) 0.35556(14) 0.0266(5) Uani 1 1 d .
O3 O 0.04804(16) -0.37091(13) 0.19476(9) 0.0267(3) Uani 1 1 d .
C3 C 0.0701(3) -0.1123(2) 0.30702(14) 0.0281(5) Uani 1 1 d .
C4 C 0.1470(2) -0.0946(2) 0.20830(13) 0.0237(4) Uani 1 1 d .
C5 C 0.0935(4) 0.0056(2) 0.35799(15) 0.0467(7) Uani 1 1 d .
H5A H 0.2107 0.0056 0.3587 0.070 Uiso 1 1 calc R
H5B H 0.0378 -0.0008 0.4194 0.070 Uiso 1 1 calc R
H5C H 0.0468 0.0859 0.3277 0.070 Uiso 1 1 calc R
C6 C -0.1189(3) -0.1152(3) 0.30865(17) 0.0434(6) Uani 1 1 d .
H6A H -0.1335 -0.1901 0.2778 0.065 Uiso 1 1 calc R
H6B H -0.1687 -0.0359 0.2785 0.065 Uiso 1 1 calc R
H6C H -0.1719 -0.1215 0.3707 0.065 Uiso 1 1 calc R
C7 C 0.2863(2) -0.18724(18) 0.06842(13) 0.0222(4) Uani 1 1 d .
C8 C 0.4544(2) -0.17412(19) 0.04554(14) 0.0246(5) Uani 1 1 d .
C9 C 0.5196(3) -0.1644(2) -0.04584(14) 0.0277(5) Uani 1 1 d .
H9A H 0.6319 -0.1559 -0.0619 0.033 Uiso 1 1 calc R
C10 C 0.4214(3) -0.1670(2) -0.11421(14) 0.0290(5) Uani 1 1 d .
C11 C 0.2526(3) -0.1709(2) -0.08872(14) 0.0278(5) Uani 1 1 d .
H11A H 0.1846 -0.1673 -0.1340 0.033 Uiso 1 1 calc R
C12 C 0.1801(2) -0.17988(19) 0.00224(13) 0.0240(4) Uani 1 1 d .
C13 C -0.0056(2) -0.1747(2) 0.02494(14) 0.0294(5) Uani 1 1 d .
H13A H -0.0586 -0.1360 -0.0263 0.044 Uiso 1 1 calc R
H13B H -0.0459 -0.1223 0.0766 0.044 Uiso 1 1 calc R
H13C H -0.0312 -0.2624 0.0391 0.044 Uiso 1 1 calc R
C14 C 0.4967(3) -0.1626(2) -0.21315(15) 0.0419(6) Uani 1 1 d .
H14A H 0.6140 -0.1582 -0.2178 0.063 Uiso 1 1 calc R
H14B H 0.4424 -0.0863 -0.2444 0.063 Uiso 1 1 calc R
H14C H 0.4816 -0.2406 -0.2403 0.063 Uiso 1 1 calc R
C15 C 0.5657(3) -0.1713(2) 0.11707(15) 0.0325(5) Uani 1 1 d .
H15A H 0.4997 -0.1365 0.1713 0.049 Uiso 1 1 calc R
H15B H 0.6490 -0.1163 0.0948 0.049 Uiso 1 1 calc R
H15C H 0.6195 -0.2591 0.1308 0.049 Uiso 1 1 calc R
C16 C 0.2876(2) -0.4626(2) 0.35065(13) 0.0261(5) Uani 1 1 d .
C17 C 0.1854(2) -0.5574(2) 0.38315(13) 0.0275(5) Uani 1 1 d .
C18 C 0.2593(3) -0.6749(2) 0.42321(14) 0.0319(5) Uani 1 1 d .
H18A H 0.1931 -0.7391 0.4450 0.038 Uiso 1 1 calc R
C19 C 0.4291(3) -0.6993(2) 0.43172(14) 0.0317(5) Uani 1 1 d .
C20 C 0.5233(3) -0.5989(2) 0.40416(14) 0.0321(5) Uani 1 1 d .
H20A H 0.6350 -0.6115 0.4131 0.038 Uiso 1 1 calc R
C21 C 0.4555(3) -0.4807(2) 0.36380(14) 0.0281(5) Uani 1 1 d .
C22 C 0.5631(3) -0.3743(2) 0.33585(16) 0.0360(5) Uani 1 1 d .
H22A H 0.6514 -0.3846 0.3730 0.054 Uiso 1 1 calc R
H22B H 0.4959 -0.2894 0.3438 0.054 Uiso 1 1 calc R
H22C H 0.6106 -0.3814 0.2730 0.054 Uiso 1 1 calc R
C23 C 0.5079(3) -0.8303(2) 0.46959(17) 0.0456(6) Uani 1 1 d .
H23A H 0.6118 -0.8211 0.4892 0.068 Uiso 1 1 calc R
H23B H 0.5283 -0.8931 0.4233 0.068 Uiso 1 1 calc R
H23C H 0.4338 -0.8604 0.5205 0.068 Uiso 1 1 calc R
C24 C 0.0005(3) -0.5368(2) 0.37975(16) 0.0379(6) Uani 1 1 d .
H24A H -0.0550 -0.5766 0.4339 0.057 Uiso 1 1 calc R
H24B H -0.0211 -0.5765 0.3273 0.057 Uiso 1 1 calc R
H24C H -0.0407 -0.4440 0.3758 0.057 Uiso 1 1 calc R
C25 C 0.3398(3) -0.4453(2) 0.15568(14) 0.0295(5) Uani 1 1 d .
H25A H 0.4103 -0.4068 0.1057 0.035 Uiso 1 1 calc R
H25B H 0.4098 -0.4962 0.1972 0.035 Uiso 1 1 calc R
C26 C 0.2312(3) -0.5278(2) 0.12196(16) 0.0383(6) Uani 1 1 d .
H26A H 0.2707 -0.6018 0.0885 0.046 Uiso 1 1 calc R
C27 C 0.0729(3) -0.4828(2) 0.14540(15) 0.0327(5) Uani 1 1 d .
C28 C -0.0839(3) -0.5273(3) 0.13037(19) 0.0499(7) Uani 1 1 d .
H28A H -0.0573 -0.6073 0.0985 0.075 Uiso 1 1 calc R
H28B H -0.1460 -0.4604 0.0948 0.075 Uiso 1 1 calc R
H28C H -0.1499 -0.5431 0.1881 0.075 Uiso 1 1 calc R

loop_
_atom_site_aniso_label
_atom_site_aniso_U_11
_atom_site_aniso_U_22
_atom_site_aniso_U_33
_atom_site_aniso_U_23
_atom_site_aniso_U_13
_atom_site_aniso_U_12
O1 0.0526(10) 0.0406(10) 0.0206(8) -0.0001(7) -0.0012(7) -0.0041(8)
N1 0.0260(9) 0.0267(9) 0.0178(9) 0.0011(7) -0.0016(7) -0.0025(7)
C1 0.0219(10) 0.0253(11) 0.0221(11) 0.0011(9) -0.0016(8) -0.0040(8)
O2 0.0407(9) 0.0214(8) 0.0280(8) 0.0022(6) -0.0005(7) -0.0016(6)
N2 0.0215(9) 0.0231(9) 0.0191(9) 0.0000(7) -0.0007(7) -0.0029(7)
C2 0.0259(11) 0.0304(12) 0.0230(11) -0.0020(9) 0.0009(9) -0.0063(9)
O3 0.0269(8) 0.0269(8) 0.0277(8) -0.0027(6) -0.0043(6) -0.0070(6)
C3 0.0314(11) 0.0293(11) 0.0206(11) -0.0027(9) 0.0037(9) -0.0017(9)
C4 0.0216(10) 0.0255(11) 0.0238(11) -0.0026(9) -0.0043(8) -0.0011(8)
C5 0.0769(19) 0.0323(13) 0.0267(13) -0.0064(10) 0.0068(12) -0.0066(12)
C6 0.0304(13) 0.0508(16) 0.0401(14) 0.0075(12) 0.0080(10) 0.0028(11)
C7 0.0258(11) 0.0189(10) 0.0198(10) 0.0001(8) 0.0004(8) -0.0014(8)
C8 0.0240(11) 0.0202(10) 0.0280(11) -0.0001(9) 0.0008(9) -0.0029(8)
C9 0.0246(11) 0.0248(11) 0.0302(12) 0.0009(9) 0.0048(9) -0.0024(9)
C10 0.0369(12) 0.0240(11) 0.0221(11) 0.0004(9) 0.0059(9) -0.0026(9)
C11 0.0335(12) 0.0266(11) 0.0229(11) 0.0007(9) -0.0034(9) -0.0054(9)
C12 0.0265(11) 0.0211(10) 0.0241(11) -0.0004(8) -0.0032(9) -0.0036(8)
C13 0.0267(11) 0.0342(12) 0.0274(11) 0.0017(9) -0.0060(9) -0.0051(9)
C14 0.0503(15) 0.0463(15) 0.0244(12) -0.0019(11) 0.0079(11) -0.0058(12)
C15 0.0242(11) 0.0376(13) 0.0351(13) 0.0028(10) -0.0037(9) -0.0056(9)
C16 0.0301(11) 0.0274(11) 0.0201(10) 0.0019(9) -0.0042(9) -0.0034(9)
C17 0.0306(12) 0.0320(12) 0.0199(11) 0.0000(9) -0.0031(9) -0.0062(9)
C18 0.0433(13) 0.0284(12) 0.0242(11) 0.0016(9) -0.0033(10) -0.0088(10)
C19 0.0398(13) 0.0301(12) 0.0225(11) 0.0009(9) -0.0050(10) 0.0024(10)
C20 0.0313(12) 0.0377(13) 0.0268(12) 0.0004(10) -0.0088(9) -0.0008(10)
C21 0.0292(11) 0.0327(12) 0.0223(11) -0.0005(9) -0.0040(9) -0.0051(9)
C22 0.0298(12) 0.0435(14) 0.0356(13) 0.0031(11) -0.0092(10) -0.0064(10)
C23 0.0593(16) 0.0368(14) 0.0376(14) 0.0042(11) -0.0117(12) 0.0028(12)
C24 0.0338(12) 0.0455(14) 0.0348(13) 0.0119(11) -0.0044(10) -0.0147(11)
C25 0.0314(12) 0.0266(11) 0.0262(11) 0.0012(9) 0.0012(9) 0.0021(9)
C26 0.0501(15) 0.0283(12) 0.0358(13) -0.0102(10) -0.0051(11) -0.0008(11)
C27 0.0446(14) 0.0251(11) 0.0304(12) -0.0028(9) -0.0069(10) -0.0091(10)
C28 0.0575(17) 0.0463(16) 0.0532(17) -0.0106(13) -0.0142(13) -0.0199(13)

loop_
_atom_type_symbol
_atom_type_description
_atom_type_scat_dispersion_real
_atom_type_scat_dispersion_imag
_atom_type_scat_source
C C 0.0033 0.0016 'International Tables Vol C Tables 4.2.6.8 and 6.1.1.4'
H H 0.0000 0.0000 'International Tables Vol C Tables 4.2.6.8 and 6.1.1.4'
N N 0.0061 0.0033 'International Tables Vol C Tables 4.2.6.8 and 6.1.1.4'
O O 0.0106 0.0060 'International Tables Vol C Tables 4.2.6.8 and 6.1.1.4'

loop_
_geom_angle_atom_site_label_1
_geom_angle_atom_site_label_2
_geom_angle_atom_site_label_3
_geom_angle
C2 N1 C16 117.32(16)
C2 N1 C1 121.91(16)
C16 N1 C1 120.00(15)
N2 C1 O3 107.70(15)
N2 C1 N1 109.84(15)
O3 C1 N1 107.60(15)
N2 C1 C25 113.30(15)
O3 C1 C25 105.04(15)
N1 C1 C25 112.95(16)
C4 N2 C1 122.90(16)
C4 N2 C7 116.61(16)
C1 N2 C7 119.71(15)
O1 C2 N1 121.09(19)
O1 C2 C3 121.05(19)
N1 C2 C3 117.85(17)
C27 O3 C1 108.49(15)
C4 C3 C2 113.81(17)
C4 C3 C5 108.58(17)
C2 C3 C5 108.92(18)
C4 C3 C6 107.79(17)
C2 C3 C6 108.14(17)
C5 C3 C6 109.56(19)
O2 C4 N2 121.60(18)
O2 C4 C3 121.00(18)
N2 C4 C3 117.40(18)
C3 C5 H5A 109.5
C3 C5 H5B 109.5
H5A C5 H5B 109.5
C3 C5 H5C 109.5
H5A C5 H5C 109.5
H5B C5 H5C 109.5
C3 C6 H6A 109.5
C3 C6 H6B 109.5
H6A C6 H6B 109.5
C3 C6 H6C 109.5
H6A C6 H6C 109.5
H6B C6 H6C 109.5
C8 C7 C12 121.71(18)
C8 C7 N2 118.30(17)
C12 C7 N2 119.97(17)
C9 C8 C7 118.47(19)
C9 C8 C15 119.73(18)
C7 C8 C15 121.80(18)
C8 C9 C10 121.65(19)
C8 C9 H9A 119.2
C10 C9 H9A 119.2
C11 C10 C9 118.02(18)
C11 C10 C14 121.2(2)
C9 C10 C14 120.78(19)
C10 C11 C12 122.59(19)
C10 C11 H11A 118.7
C12 C11 H11A 118.7
C11 C12 C7 117.19(18)
C11 C12 C13 119.66(18)
C7 C12 C13 123.07(17)
C12 C13 H13A 109.5
C12 C13 H13B 109.5
H13A C13 H13B 109.5
C12 C13 H13C 109.5
H13A C13 H13C 109.5
H13B C13 H13C 109.5
C10 C14 H14A 109.5
C10 C14 H14B 109.5
H14A C14 H14B 109.5
C10 C14 H14C 109.5
H14A C14 H14C 109.5
H14B C14 H14C 109.5
C8 C15 H15A 109.5
C8 C15 H15B 109.5
H15A C15 H15B 109.5
C8 C15 H15C 109.5
H15A C15 H15C 109.5
H15B C15 H15C 109.5
C21 C16 C17 121.18(19)
C21 C16 N1 118.17(17)
C17 C16 N1 120.64(17)
C18 C17 C16 117.85(19)
C18 C17 C24 118.83(18)
C16 C17 C24 123.29(19)
C17 C18 C19 122.2(2)
C17 C18 H18A 118.9
C19 C18 H18A 118.9
C20 C19 C18 118.0(2)
C20 C19 C23 121.0(2)
C18 C19 C23 121.0(2)
C21 C20 C19 121.8(2)
C21 C20 H20A 119.1
C19 C20 H20A 119.1
C20 C21 C16 118.72(19)
C20 C21 C22 119.67(19)
C16 C21 C22 121.62(19)
C21 C22 H22A 109.5
C21 C22 H22B 109.5
H22A C22 H22B 109.5
C21 C22 H22C 109.5
H22A C22 H22C 109.5
H22B C22 H22C 109.5
C19 C23 H23A 109.5
C19 C23 H23B 109.5
H23A C23 H23B 109.5
C19 C23 H23C 109.5
H23A C23 H23C 109.5
H23B C23 H23C 109.5
C17 C24 H24A 109.5
C17 C24 H24B 109.5
H24A C24 H24B 109.5
C17 C24 H24C 109.5
H24A C24 H24C 109.5
H24B C24 H24C 109.5
C26 C25 C1 102.46(17)
C26 C25 H25A 111.3
C1 C25 H25A 111.3
C26 C25 H25B 111.3
C1 C25 H25B 111.3
H25A C25 H25B 109.2
C27 C26 C25 111.25(19)
C27 C26 H26A 124.4
C25 C26 H26A 124.4
C26 C27 O3 112.75(18)
C26 C27 C28 133.2(2)
O3 C27 C28 114.04(19)
C27 C28 H28A 109.5
C27 C28 H28B 109.5
H28A C28 H28B 109.5
C27 C28 H28C 109.5
H28A C28 H28C 109.5
H28B C28 H28C 109.5

loop_
_geom_bond_atom_site_label_1
_geom_bond_atom_site_label_2
_geom_bond_distance
O1 C2 1.218(2)
N1 C2 1.369(3)
N1 C16 1.452(3)
N1 C1 1.470(2)
C1 N2 1.459(2)
C1 O3 1.460(2)
C1 C25 1.543(3)
O2 C4 1.216(2)
N2 C4 1.367(2)
N2 C7 1.459(2)
C2 C3 1.521(3)
O3 C27 1.386(2)
C3 C4 1.517(3)
C3 C5 1.533(3)
C3 C6 1.548(3)
C5 H5A 0.9600
C5 H5B 0.9600
C5 H5C 0.9600
C6 H6A 0.9600
C6 H6B 0.9600
C6 H6C 0.9600
C7 C8 1.392(3)
C7 C12 1.396(3)
C8 C9 1.385(3)
C8 C15 1.504(3)
C9 C10 1.391(3)
C9 H9A 0.9300
C10 C11 1.382(3)
C10 C14 1.507(3)
C11 C12 1.395(3)
C11 H11A 0.9300
C12 C13 1.499(3)
C13 H13A 0.9600
C13 H13B 0.9600
C13 H13C 0.9600
C14 H14A 0.9600
C14 H14B 0.9600
C14 H14C 0.9600
C15 H15A 0.9600
C15 H15B 0.9600
C15 H15C 0.9600
C16 C21 1.397(3)
C16 C17 1.398(3)
C17 C18 1.392(3)
C17 C24 1.501(3)
C18 C19 1.394(3)
C18 H18A 0.9300
C19 C20 1.388(3)
C19 C23 1.502(3)
C20 C21 1.383(3)
C20 H20A 0.9300
C21 C22 1.509(3)
C22 H22A 0.9600
C22 H22B 0.9600
C22 H22C 0.9600
C23 H23A 0.9600
C23 H23B 0.9600
C23 H23C 0.9600
C24 H24A 0.9600
C24 H24B 0.9600
C24 H24C 0.9600
C25 C26 1.486(3)
C25 H25A 0.9700
C25 H25B 0.9700
C26 C27 1.307(3)
C26 H26A 0.9300
C27 C28 1.482(3)
C28 H28A 0.9600
C28 H28B 0.9600
C28 H28C 0.9600

loop_
_cod_related_entry_id
_cod_related_entry_database
_cod_related_entry_code
1 ChemSpider 26567245
